data_7050044
loop_
_publ_author_name
'Carmalt, Claire J.'
'Peters, Emily S.'
'Parkin, Ivan P.'
'Tocher, Derek A.'

_publ_section_title
;
 Reactivity of tetrakisdimethylamido-titanium(iv) and -zirconium(iv)
 with thiols
;
_journal_issue 4
_journal_name_full 'New Journal of Chemistry'
_journal_page_first 620
_journal_paper_doi 10.1039/b413060j
_journal_volume 29
_journal_year 2005
_chemical_formula_sum 'C20 H36 F18 N2 S6 Ti'
_chemical_formula_weight 886.77
_chemical_name_systematic
;
?
;
_space_group_IT_number 2
_symmetry_cell_setting triclinic
_symmetry_space_group_name_Hall '-P 1'
_symmetry_space_group_name_H-M 'P -1'
_atom_sites_solution_hydrogens geom
_atom_sites_solution_primary direct
_atom_sites_solution_secondary difmap
_audit_creation_method SHELXL-97
_cell_angle_alpha 69.848(13)
_cell_angle_beta 85.759(13)
_cell_angle_gamma 82.043(13)
_cell_formula_units_Z 1
_cell_length_a 8.173(6)
_cell_length_b 10.794(8)
_cell_length_c 10.913(8)
_cell_measurement_temperature 150(2)
_cell_volume 894.7(11)
_computing_cell_refinement 'Bruker SAINT'
_computing_data_collection 'Bruker SMART'
_computing_data_reduction 'Bruker SAINT'
_computing_structure_refinement 'SHELXL-97 (Sheldrick, 1997)'
_computing_structure_solution 'SHELXS-97 (Sheldrick, 1990)'
_diffrn_ambient_temperature 150(2)
_diffrn_measured_fraction_theta_full 0.986
_diffrn_measured_fraction_theta_max 0.909
_diffrn_measurement_device_type 'Bruker SMART APEX diffractometer'
_diffrn_measurement_method '\w rotation with narrow frames'
_diffrn_radiation_monochromator graphite
_diffrn_radiation_source 'fine-focus sealed tube'
_diffrn_radiation_type MoK\a
_diffrn_radiation_wavelength 0.71073
_diffrn_reflns_av_R_equivalents 0.0289
_diffrn_reflns_av_sigmaI/netI 0.0457
_diffrn_reflns_limit_h_max 10
_diffrn_reflns_limit_h_min -10
_diffrn_reflns_limit_k_max 14
_diffrn_reflns_limit_k_min -14
_diffrn_reflns_limit_l_max 14
_diffrn_reflns_limit_l_min -13
_diffrn_reflns_number 7839
_diffrn_reflns_theta_full 26.00
_diffrn_reflns_theta_max 28.46
_diffrn_reflns_theta_min 1.99
_diffrn_standards_number 0
_exptl_absorpt_coefficient_mu 0.701
_exptl_absorpt_correction_T_max 0.9461
_exptl_absorpt_correction_T_min 0.7387
_exptl_absorpt_correction_type multi-scan
_exptl_crystal_colour red
_exptl_crystal_density_diffrn 1.646
_exptl_crystal_density_method 'not measured'
_exptl_crystal_description plate
_exptl_crystal_F_000 450
_exptl_crystal_size_max 0.46
_exptl_crystal_size_mid 0.22
_exptl_crystal_size_min 0.08
_refine_diff_density_max 0.763
_refine_diff_density_min -0.443
_refine_diff_density_rms 0.075
_refine_ls_extinction_method none
_refine_ls_goodness_of_fit_ref 0.976
_refine_ls_hydrogen_treatment mixed
_refine_ls_matrix_type full
_refine_ls_number_parameters 216
_refine_ls_number_reflns 4106
_refine_ls_number_restraints 0
_refine_ls_restrained_S_all 0.976
_refine_ls_R_factor_all 0.0468
_refine_ls_R_factor_gt 0.0416
_refine_ls_shift/su_max 0.001
_refine_ls_shift/su_mean 0.000
_refine_ls_structure_factor_coef Fsqd
_refine_ls_weighting_details 'calc w=1/[\s^2^(Fo^2^)+(0.0575P)^2^+0.6631P] where P=(Fo^2^+2Fc^2^)/3'
_refine_ls_weighting_scheme calc
_refine_ls_wR_factor_gt 0.1064
_refine_ls_wR_factor_ref 0.1107
_reflns_number_gt 3675
_reflns_number_total 4106
_reflns_threshold_expression I>2\s(I)
_cod_data_source_file b413060j.txt
_cod_data_source_block str0145
_cod_original_sg_symbol_H-M P-1
_cod_database_code 7050044

loop_
_symmetry_equiv_pos_as_xyz
'x, y, z'
'-x, -y, -z'

loop_
_atom_site_label
_atom_site_type_symbol
_atom_site_fract_x
_atom_site_fract_y
_atom_site_fract_z
_atom_site_U_iso_or_equiv
_atom_site_adp_type
_atom_site_occupancy
_atom_site_symmetry_multiplicity
_atom_site_calc_flag
_atom_site_refinement_flags
_atom_site_disorder_assembly
_atom_site_disorder_group
Ti1 Ti 0.0000 1.0000 0.5000 0.01630(13) Uani 1 2 d S . .
S1 S 0.13414(6) 1.15880(5) 0.55723(5) 0.02073(13) Uani 1 1 d . . .
S2 S 0.24216(6) 0.83924(5) 0.51624(5) 0.02054(13) Uani 1 1 d . . .
S3 S 0.07428(7) 1.07991(5) 0.26941(5) 0.02150(13) Uani 1 1 d . . .
C1 C 0.3369(3) 1.0868(3) 0.6231(2) 0.0289(5) Uani 1 1 d . . .
H1A H 0.3446 0.9887 0.6510 0.035 Uiso 1 1 calc R . .
H1B H 0.4226 1.1162 0.5538 0.035 Uiso 1 1 calc R . .
C2 C 0.3698(3) 1.1260(2) 0.7364(2) 0.0312(5) Uani 1 1 d . . .
C3 C 0.2530(4) 0.7122(3) 0.6768(3) 0.0416(7) Uani 1 1 d . . .
H3A H 0.2687 0.7535 0.7426 0.050 Uiso 1 1 calc R . .
H3B H 0.1470 0.6737 0.6982 0.050 Uiso 1 1 calc R . .
C4 C 0.3890(3) 0.6049(2) 0.6847(2) 0.0332(5) Uani 1 1 d . . .
C5 C 0.2181(3) 1.2012(2) 0.2364(2) 0.0315(5) Uani 1 1 d . . .
H5A H 0.1914 1.2535 0.2956 0.038 Uiso 1 1 calc R . .
H5B H 0.3313 1.1544 0.2550 0.038 Uiso 1 1 calc R . .
C6 C 0.2137(4) 1.2928(3) 0.0993(3) 0.0482(8) Uani 1 1 d . . .
F1 F 0.3764(3) 1.25462(18) 0.7046(2) 0.0644(6) Uani 1 1 d . . .
F2 F 0.2577(2) 1.0937(2) 0.83277(16) 0.0573(5) Uani 1 1 d . . .
F3 F 0.51676(19) 1.06654(18) 0.78854(17) 0.0460(4) Uani 1 1 d . . .
F4 F 0.4009(2) 0.51335(17) 0.80313(16) 0.0558(5) Uani 1 1 d . . .
F5 F 0.5366(2) 0.6471(2) 0.6545(2) 0.0732(7) Uani 1 1 d . . .
F6 F 0.3747(3) 0.54094(17) 0.60317(19) 0.0682(6) Uani 1 1 d . . .
F7 F 0.2525(3) 1.2331(2) 0.01216(18) 0.0761(7) Uani 1 1 d . . .
F8 F 0.0637(3) 1.3615(2) 0.0667(2) 0.0819(7) Uani 1 1 d . . .
F9 F 0.3191(4) 1.3828(2) 0.07890(18) 0.0854(9) Uani 1 1 d . . .
N1 N 0.8417(2) 0.22419(19) 0.75517(19) 0.0274(4) Uani 1 1 d . . .
H1C H 0.9365 0.1931 0.7186 0.033 Uiso 1 1 calc R . .
H1D H 0.7563 0.1852 0.7388 0.033 Uiso 1 1 calc R . .
C7 C 0.8085(4) 0.3707(3) 0.6871(3) 0.0427(7) Uani 1 1 d . . .
H7A H 0.7052 0.4055 0.7239 0.051 Uiso 1 1 calc R . .
H7B H 0.7923 0.3886 0.5933 0.051 Uiso 1 1 calc R . .
C8 C 0.8611(4) 0.1786(3) 0.8994(2) 0.0368(6) Uani 1 1 d . . .
H8A H 0.9605 0.2114 0.9181 0.044 Uiso 1 1 calc R . .
H8B H 0.8786 0.0803 0.9337 0.044 Uiso 1 1 calc R . .
C9 C 0.9471(5) 0.4419(3) 0.7010(3) 0.0568(9) Uani 1 1 d . . .
H9A H 0.9503 0.4383 0.7917 0.085 Uiso 1 1 calc R . .
H9B H 0.9296 0.5349 0.6435 0.085 Uiso 1 1 calc R . .
H9C H 1.0521 0.3992 0.6767 0.085 Uiso 1 1 calc R . .
C10 C 0.7123(5) 0.2270(4) 0.9694(3) 0.0587(9) Uani 1 1 d . . .
H10A H 0.7026 0.3240 0.9440 0.088 Uiso 1 1 calc R . .
H10B H 0.7259 0.1871 1.0640 0.088 Uiso 1 1 calc R . .
H10C H 0.6122 0.2011 0.9456 0.088 Uiso 1 1 calc R . .

loop_
_atom_site_aniso_label
_atom_site_aniso_U_11
_atom_site_aniso_U_22
_atom_site_aniso_U_33
_atom_site_aniso_U_23
_atom_site_aniso_U_13
_atom_site_aniso_U_12
Ti1 0.0159(2) 0.0153(2) 0.0192(2) -0.00771(19) 0.00012(18) -0.00219(18)
S1 0.0218(3) 0.0211(2) 0.0231(3) -0.0112(2) 0.00054(19) -0.00578(19)
S2 0.0190(3) 0.0198(2) 0.0226(3) -0.00829(19) -0.00023(18) 0.00126(18)
S3 0.0252(3) 0.0206(2) 0.0207(3) -0.00936(19) 0.00172(19) -0.00432(19)
C1 0.0173(10) 0.0414(13) 0.0374(13) -0.0251(11) -0.0006(9) -0.0046(9)
C2 0.0260(12) 0.0360(13) 0.0382(13) -0.0199(11) -0.0051(10) -0.0046(9)
C3 0.0502(16) 0.0330(13) 0.0285(12) -0.0018(10) 0.0059(11) 0.0126(12)
C4 0.0366(13) 0.0254(11) 0.0330(13) -0.0052(10) -0.0066(10) 0.0023(10)
C5 0.0413(14) 0.0315(12) 0.0250(11) -0.0108(9) 0.0051(10) -0.0156(10)
C6 0.077(2) 0.0482(17) 0.0257(13) -0.0116(12) 0.0114(13) -0.0359(16)
F1 0.0813(14) 0.0386(9) 0.0888(15) -0.0338(10) -0.0383(12) -0.0071(9)
F2 0.0414(9) 0.1025(15) 0.0317(8) -0.0283(9) 0.0021(7) -0.0075(10)
F3 0.0319(8) 0.0615(11) 0.0543(10) -0.0312(9) -0.0167(7) 0.0006(7)
F4 0.0703(12) 0.0391(9) 0.0366(9) 0.0072(7) -0.0058(8) 0.0142(8)
F5 0.0322(9) 0.0610(12) 0.0975(16) 0.0110(11) -0.0165(10) -0.0006(9)
F6 0.1151(18) 0.0332(9) 0.0575(12) -0.0227(9) -0.0251(12) 0.0186(10)
F7 0.1116(18) 0.1054(17) 0.0375(10) -0.0450(11) 0.0370(11) -0.0658(15)
F8 0.114(2) 0.0443(11) 0.0639(14) 0.0146(10) -0.0232(13) -0.0064(12)
F9 0.149(2) 0.0868(15) 0.0347(10) -0.0135(10) 0.0215(12) -0.0920(16)
N1 0.0283(10) 0.0290(10) 0.0304(10) -0.0175(8) -0.0010(8) -0.0017(8)
C7 0.0589(18) 0.0326(13) 0.0371(14) -0.0162(11) -0.0144(13) 0.0114(12)
C8 0.0481(15) 0.0350(13) 0.0290(12) -0.0141(10) -0.0037(11) -0.0014(11)
C9 0.085(3) 0.0291(14) 0.061(2) -0.0204(14) 0.0043(18) -0.0123(15)
C10 0.068(2) 0.076(2) 0.0460(18) -0.0385(17) 0.0199(16) -0.0179(18)

loop_
_atom_type_symbol
_atom_type_description
_atom_type_scat_dispersion_real
_atom_type_scat_dispersion_imag
_atom_type_scat_source
C C 0.0033 0.0016 'International Tables Vol C Tables 4.2.6.8 and 6.1.1.4'
H H 0.0000 0.0000 'International Tables Vol C Tables 4.2.6.8 and 6.1.1.4'
N N 0.0061 0.0033 'International Tables Vol C Tables 4.2.6.8 and 6.1.1.4'
F F 0.0171 0.0103 'International Tables Vol C Tables 4.2.6.8 and 6.1.1.4'
S S 0.1246 0.1234 'International Tables Vol C Tables 4.2.6.8 and 6.1.1.4'
Ti Ti 0.2776 0.4457 'International Tables Vol C Tables 4.2.6.8 and 6.1.1.4'

loop_
_geom_angle_atom_site_label_1
_geom_angle_atom_site_label_2
_geom_angle_atom_site_label_3
_geom_angle
_geom_angle_site_symmetry_1
_geom_angle_site_symmetry_3
_geom_angle_publ_flag
S2 Ti1 S2 180.000(1) 2_576 . ?
S2 Ti1 S3 95.35(3) 2_576 . ?
S2 Ti1 S3 84.65(3) . . ?
S2 Ti1 S3 84.65(3) 2_576 2_576 ?
S2 Ti1 S3 95.35(3) . 2_576 ?
S3 Ti1 S3 180.0 . 2_576 ?
S2 Ti1 S1 96.37(5) 2_576 2_576 ?
S2 Ti1 S1 83.63(5) . 2_576 ?
S3 Ti1 S1 83.86(4) . 2_576 ?
S3 Ti1 S1 96.14(4) 2_576 2_576 ?
S2 Ti1 S1 83.63(6) 2_576 . ?
S2 Ti1 S1 96.37(6) . . ?
S3 Ti1 S1 96.14(4) . . ?
S3 Ti1 S1 83.86(4) 2_576 . ?
S1 Ti1 S1 180.000(1) 2_576 . ?
C1 S1 Ti1 111.28(9) . . ?
C3 S2 Ti1 111.32(9) . . ?
C5 S3 Ti1 110.36(8) . . ?
C2 C1 S1 111.95(16) . . ?
F1 C2 F2 106.7(2) . . ?
F1 C2 F3 105.6(2) . . ?
F2 C2 F3 106.3(2) . . ?
F1 C2 C1 113.0(2) . . ?
F2 C2 C1 113.3(2) . . ?
F3 C2 C1 111.4(2) . . ?
C4 C3 S2 112.33(19) . . ?
F6 C4 F5 104.0(2) . . ?
F6 C4 F4 106.4(2) . . ?
F5 C4 F4 106.1(2) . . ?
F6 C4 C3 113.2(2) . . ?
F5 C4 C3 113.7(2) . . ?
F4 C4 C3 112.7(2) . . ?
C6 C5 S3 112.37(19) . . ?
F7 C6 F9 106.8(2) . . ?
F7 C6 F8 105.4(3) . . ?
F9 C6 F8 106.5(3) . . ?
F7 C6 C5 114.0(3) . . ?
F9 C6 C5 110.8(2) . . ?
F8 C6 C5 112.7(3) . . ?
C7 N1 C8 116.48(19) . . ?
N1 C7 C9 112.0(2) . . ?
N1 C8 C10 112.6(2) . . ?

loop_
_geom_bond_atom_site_label_1
_geom_bond_atom_site_label_2
_geom_bond_distance
_geom_bond_site_symmetry_2
_geom_bond_publ_flag
Ti1 S2 2.4183(14) 2_576 ?
Ti1 S2 2.4183(14) . ?
Ti1 S3 2.4224(17) . ?
Ti1 S3 2.4224(17) 2_576 ?
Ti1 S1 2.4267(13) 2_576 ?
Ti1 S1 2.4267(13) . ?
S1 C1 1.817(3) . ?
S2 C3 1.815(3) . ?
S3 C5 1.806(3) . ?
C1 C2 1.490(3) . ?
C2 F1 1.318(3) . ?
C2 F2 1.327(3) . ?
C2 F3 1.347(3) . ?
C3 C4 1.474(4) . ?
C4 F6 1.320(3) . ?
C4 F5 1.327(3) . ?
C4 F4 1.330(3) . ?
C5 C6 1.482(4) . ?
C6 F7 1.319(3) . ?
C6 F9 1.338(3) . ?
C6 F8 1.345(4) . ?
N1 C7 1.492(3) . ?
N1 C8 1.492(3) . ?
C7 C9 1.498(5) . ?
C8 C10 1.516(4) . ?

loop_
_geom_torsion_atom_site_label_1
_geom_torsion_atom_site_label_2
_geom_torsion_atom_site_label_3
_geom_torsion_atom_site_label_4
_geom_torsion
_geom_torsion_site_symmetry_1
_geom_torsion_site_symmetry_2
_geom_torsion_site_symmetry_3
_geom_torsion_site_symmetry_4
_geom_torsion_publ_flag
S2 Ti1 S1 C1 167.41(9) 2_576 . . . ?
S2 Ti1 S1 C1 -12.59(9) . . . . ?
S3 Ti1 S1 C1 -97.87(9) . . . . ?
S3 Ti1 S1 C1 82.13(9) 2_576 . . . ?
S1 Ti1 S1 C1 34(100) 2_576 . . . ?
S2 Ti1 S2 C3 38(100) 2_576 . . . ?
S3 Ti1 S2 C3 -170.41(12) . . . . ?
S3 Ti1 S2 C3 9.59(12) 2_576 . . . ?
S1 Ti1 S2 C3 -86.02(12) 2_576 . . . ?
S1 Ti1 S2 C3 93.98(12) . . . . ?
S2 Ti1 S3 C5 92.58(11) 2_576 . . . ?
S2 Ti1 S3 C5 -87.42(11) . . . . ?
S3 Ti1 S3 C5 136(100) 2_576 . . . ?
S1 Ti1 S3 C5 -171.57(10) 2_576 . . . ?
S1 Ti1 S3 C5 8.43(10) . . . . ?
Ti1 S1 C1 C2 -139.11(16) . . . . ?
S1 C1 C2 F1 -64.5(3) . . . . ?
S1 C1 C2 F2 57.0(3) . . . . ?
S1 C1 C2 F3 176.80(17) . . . . ?
Ti1 S2 C3 C4 173.59(18) . . . . ?
S2 C3 C4 F6 -61.1(3) . . . . ?
S2 C3 C4 F5 57.3(3) . . . . ?
S2 C3 C4 F4 178.1(2) . . . . ?
Ti1 S3 C5 C6 -155.7(2) . . . . ?
S3 C5 C6 F7 -60.7(3) . . . . ?
S3 C5 C6 F9 178.8(2) . . . . ?
S3 C5 C6 F8 59.5(3) . . . . ?
C8 N1 C7 C9 61.8(3) . . . . ?
C7 N1 C8 C10 56.8(3) . . . . ?
